data_2001000
loop_
_publ_author_name
'Frydenvang, K.'
'Jensen, B.'

_publ_section_title
;
 Structures of muscarone iodide and muscarone picrate
;
_journal_issue 3
_journal_name_full 'Acta Crystallographica Section C'
_journal_page_first 469
_journal_page_last 474
_journal_paper_doi 10.1107/S0108270191006169
_journal_volume 48
_journal_year 1992
_chemical_formula_moiety 'C9 H18 N1 O2,I1'
_chemical_formula_sum 'C9 H18 I N O2'
_chemical_formula_weight 299.0
_symmetry_cell_setting orthorhombic
_symmetry_space_group_name_Hall ' P 2c -2n'
_symmetry_space_group_name_H-M 'P n a 21'
_cell_angle_alpha 90
_cell_angle_beta 90
_cell_angle_gamma 90
_cell_formula_units_Z 4
_cell_length_a 12.791(2)
_cell_length_b 13.097(2)
_cell_length_c 7.4390(9)
_cell_volume 1246.2(3)
_diffrn_radiation_type Mo
_diffrn_radiation_wavelength 0.71073
_exptl_absorpt_coefficient_mu 2.516
_exptl_crystal_density_diffrn 1.59
_exptl_crystal_F_000 592
_cod_data_source_file ab0199.cif
_cod_data_source_block ab0199a

loop_
_cod_entry_issue_id
_cod_entry_issue_origin
_cod_entry_issue_severity
_cod_entry_issue_description
_cod_entry_issue_author
_cod_entry_issue_date
1 original warning
;

 The original ab0199.cif file contained an apparently nonexisting Hall
 symbol, '-P 2c -2n'. The H-M symbol, however, the 'P n a m' of the
 original file, would lead to a packing where two moleecules overlap
 on each other. It was thus conjectured that the correct Hall symbol
 was ' P 2c -2n', without the 'minus' sign at the beginning, and the
 H-M symbol corresponding to such symbol is 'P n a 21'. The
 cif_molecule program gives molecules with reasonable packing for such
 symmetry.

 It must be also noted that _chemical_formula_sum provided in this
 entry is not compatible with the atoms list; one hydrogen and one
 methyl group seems to be missing from the coordinate entries.

 This entry needs additional attention of a specialist.
;
'Saulius Gra\<zulis' 2009-06-23

_cod_original_cell_volume 1246.3(6)
_cod_original_formula_sum 'C9 H18 I1 N1 O2'
_cod_database_code 2001000

loop_
_atom_site_label
_atom_site_fract_x
_atom_site_fract_y
_atom_site_fract_z
I .180880(10) .143570(10) -.250
C1 1.0969(2) .3939(2) .2726(7)
C2 .9956(2) .3949(3) .1696(5)
C3 .9238(2) .3064(2) .2166(4)
C4 .8146(2) .3483(2) .250
C5 .8262(2) .4601(2) .1872(4)
C6 .7716(2) .5375(2) .3061(4)
N7 .65820(10) .5584(2) .250
C8 .6314(2) .6191(2) .0880(3)
C9 .5942(2) .4619(2) .250
O11 .93590(10) .48340(10) .2142(3)
O12 .9509(2) .21870(10) .2309(4)
H21 1.011(3) .388(3) .042(6)
H41 .771(3) .304(3) .175(5)
H42 .786(3) .337(3) .382(6)
H51 .809(3) .469(3) .051(5)
H61 .811(2) .606(3) .284(6)
H62 .777(3) .516(3) .439(5)
H91 .524(2) .484(2) .250
H92 .6110(10) .4230(10) .144(3)
H81 .557(2) .637(2) .095(4)
H82 .674(2) .685(2) .089(4)
H83 .643(2) .580(2) -.013(4)
H11 1.139 .451 .239
H12 1.083 .398 .399
H13 1.134 .333 .249

loop_
_geom_bond_atom_site_label_1
_geom_bond_atom_site_label_2
_geom_bond_distance
C1 C2 1.505(5)
C2 C3 1.520(4)
C2 O11 1.427(4)
C3 C4 1.521(4)
C3 O12 1.206(3)
C4 C5 1.545(3)
C5 O11 1.450(3)
C5 C6 1.516(4)
C6 N7 1.534(3)
N7 C8 1.484(2)
N7 C9 1.506(3)
N7 C10 1.484(2)
